data_7122141
loop_
_publ_author_name
'Reynolds, Joseph E.'
'Walsh, Kelly M.'
'Li, Bin'
'Kunal, Pranaw'
'Chen, Banglin'
'Humphrey, Simon M.'

_publ_section_title
;
 Highly selective room temperature acetylene sorption by an unusual
 triacetylenic phosphine MOF.
;
_journal_issue 71
_journal_name_full 'Chemical communications (Cambridge, England)'
_journal_page_first 9937
_journal_page_last 9940
_journal_paper_doi 10.1039/c8cc05402a
_journal_volume 54
_journal_year 2018
_chemical_formula_sum 'C59 H34 F Mn3 N O19 P2'
_chemical_formula_weight 1306.63
_space_group_crystal_system monoclinic
_space_group_IT_number 15
_space_group_name_Hall '-C 2yc'
_space_group_name_H-M_alt 'C 1 2/c 1'
_symmetry_space_group_name_Hall '-C 2yc'
_symmetry_space_group_name_H-M 'C 1 2/c 1'
_atom_sites_solution_hydrogens geom
_audit_creation_method SHELXL-2013
_audit_update_record
;
2018-06-03 deposited with the CCDC.
2018-08-10 downloaded from the CCDC.
;
_cell_angle_alpha 90
_cell_angle_beta 106.338(4)
_cell_angle_gamma 90
_cell_formula_units_Z 4
_cell_length_a 17.796(3)
_cell_length_b 31.098(4)
_cell_length_c 15.1639(19)
_cell_measurement_reflns_used 9821
_cell_measurement_temperature 100(2)
_cell_measurement_theta_max 50.17
_cell_measurement_theta_min 4.596
_cell_volume 8053(2)
_computing_cell_refinement 'HKL Scalepack (Otwinowski & Minor 1997)'
_computing_data_reduction
;
 HKL Denzo and Scalepack (Otwinowski & Minor 1997)
;
_computing_publication_material 'SHELXL-97 (Sheldrick 1997)'
_computing_structure_refinement 'SHELXL-97 (Sheldrick 1997)'
_computing_structure_solution 'SIR-92 (Altomare et al. 1994)'
_diffrn_ambient_temperature 100(2)
_diffrn_measured_fraction_theta_full 0.967
_diffrn_measured_fraction_theta_max 0.975
_diffrn_measurement_device_type 'Nonius Kappa CCD'
_diffrn_measurement_method 'Thin slice \w and \f scans'
_diffrn_radiation_source 'fine-focus sealed tube'
_diffrn_radiation_type MoK\a
_diffrn_radiation_wavelength 0.71073
_diffrn_reflns_av_R_equivalents 0.0546
_diffrn_reflns_av_unetI/netI 0.0626
_diffrn_reflns_Laue_measured_fraction_full 0.967
_diffrn_reflns_Laue_measured_fraction_max 0.975
_diffrn_reflns_limit_h_max 20
_diffrn_reflns_limit_h_min -21
_diffrn_reflns_limit_k_max 34
_diffrn_reflns_limit_k_min -37
_diffrn_reflns_limit_l_max 18
_diffrn_reflns_limit_l_min -11
_diffrn_reflns_number 29955
_diffrn_reflns_point_group_measured_fraction_full 0.967
_diffrn_reflns_point_group_measured_fraction_max 0.975
_diffrn_reflns_theta_full 25.242
_diffrn_reflns_theta_max 25.162
_diffrn_reflns_theta_min 3.519
_exptl_absorpt_coefficient_mu 0.560
_exptl_absorpt_correction_T_max 0.830
_exptl_absorpt_correction_T_min 0
_exptl_absorpt_correction_type multi-scan
_exptl_absorpt_process_details SADABS
_exptl_crystal_colour 'pale yellow'
_exptl_crystal_density_diffrn 1.078
_exptl_crystal_description prism
_exptl_crystal_F_000 2644
_exptl_crystal_size_max 0.337
_exptl_crystal_size_mid 0.263
_exptl_crystal_size_min 0.245
_refine_diff_density_max 1.475
_refine_diff_density_min -0.540
_refine_diff_density_rms 0.109
_refine_ls_extinction_method none
_refine_ls_goodness_of_fit_ref 1.138
_refine_ls_hydrogen_treatment constr
_refine_ls_matrix_type full
_refine_ls_number_parameters 419
_refine_ls_number_reflns 7047
_refine_ls_number_restraints 37
_refine_ls_restrained_S_all 1.139
_refine_ls_R_factor_all 0.1039
_refine_ls_R_factor_gt 0.0788
_refine_ls_shift/su_max 0.000
_refine_ls_shift/su_mean 0.000
_refine_ls_structure_factor_coef Fsqd
_refine_ls_weighting_details 'w=1/[\s^2^(Fo^2^)+(0.1695P)^2^] where P=(Fo^2^+2Fc^2^)/3'
_refine_ls_weighting_scheme calc
_refine_ls_wR_factor_gt 0.2472
_refine_ls_wR_factor_ref 0.2633
_reflns_Friedel_coverage 0.000
_reflns_number_gt 4754
_reflns_number_total 7047
_reflns_threshold_expression 'I > 2\s(I)'
_cod_data_source_file c8cc05402a2.cif
_cod_data_source_block sh16048
_cod_depositor_comments 'Adding full bibliography for 7122141.cif.'
_cod_original_cell_volume 8053.0(19)
_cod_database_code 7122141
_shelx_space_group_comment
;
The symmetry employed for this shelxl refinement is uniquely defined
by the following loop, which should always be used as a source of
symmetry information in preference to the above space-group names.
They are only intended as comments.
;
_shelxl_version_number 2013-4

loop_
_space_group_symop_operation_xyz
'x, y, z'
'-x, y, -z+1/2'
'x+1/2, y+1/2, z'
'-x+1/2, y+1/2, -z+1/2'
'-x, -y, -z'
'x, -y, z-1/2'
'-x+1/2, -y+1/2, -z'
'x+1/2, -y+1/2, z-1/2'

loop_
_atom_site_label
_atom_site_type_symbol
_atom_site_fract_x
_atom_site_fract_y
_atom_site_fract_z
_atom_site_U_iso_or_equiv
_atom_site_adp_type
_atom_site_occupancy
_atom_site_site_symmetry_order
_atom_site_calc_flag
_atom_site_refinement_flags_posn
_atom_site_refinement_flags_adp
_atom_site_refinement_flags_occupancy
_atom_site_disorder_assembly
_atom_site_disorder_group
Mn1 Mn 1.0000 0.36698(3) 0.7500 0.0412(4) Uani 1 2 d S T P . .
Mn2 Mn 1.04668(4) 0.46687(2) 0.65792(4) 0.0306(3) Uani 1 1 d . . . . .
P1 P 0.40075(11) 0.25804(4) 0.54989(10) 0.0609(5) Uani 1 1 d . . . . .
F1 F 1.0000 0.43481(11) 0.7500 0.0339(9) Uani 1 2 d S T P . .
O1 O 0.8970(3) 0.36673(14) 0.7938(3) 0.0685(12) Uani 1 1 d . . . . .
O2 O 0.8448(2) 0.42924(13) 0.8109(2) 0.0534(10) Uani 1 1 d . . . . .
O3 O 0.4820(2) 0.07453(10) 1.04273(19) 0.0370(8) Uani 1 1 d . . . . .
O4 O 0.4319(3) 0.12781(13) 1.1097(3) 0.0652(12) Uani 1 1 d . . . . .
O5 O 0.0517(2) 0.48823(10) 0.37737(19) 0.0365(8) Uani 1 1 d . . . . .
O6 O 0.1073(2) 0.48783(11) 0.2619(2) 0.0450(9) Uani 1 1 d . . . . .
O7 O 1.0917(2) 0.50437(10) 0.55991(19) 0.0401(8) Uani 1 1 d . . . . .
C1 C 0.4820(4) 0.2909(2) 0.6023(4) 0.0648(18) Uani 1 1 d . . . . .
C2 C 0.5406(4) 0.3105(2) 0.6341(5) 0.071(2) Uani 1 1 d . . . . .
C3 C 0.6152(4) 0.33246(19) 0.6710(4) 0.091(2) Uani 0.624(7) 1 d D . P A 1
C4 C 0.6256(5) 0.3581(3) 0.7456(5) 0.042(2) Uani 0.624(7) 1 d D . P A 1
H4A H 0.5845 0.3620 0.7734 0.051 Uiso 0.624(7) 1 calc R U P A 1
C5 C 0.6978(4) 0.3790(3) 0.7815(4) 0.037(2) Uani 0.624(7) 1 d D . P A 1
H5A H 0.7039 0.3985 0.8313 0.044 Uiso 0.624(7) 1 calc R U P A 1
C6 C 0.7590(4) 0.37182(18) 0.7466(4) 0.083(2) Uani 0.624(7) 1 d D . P A 1
C7 C 0.7492(6) 0.3453(3) 0.6682(6) 0.052(3) Uani 0.624(7) 1 d D . P A 1
H7A H 0.7913 0.3410 0.6421 0.063 Uiso 0.624(7) 1 calc R U P A 1
C8 C 0.6778(5) 0.3257(3) 0.6300(6) 0.053(3) Uani 0.624(7) 1 d D . P A 1
H8A H 0.6702 0.3080 0.5772 0.064 Uiso 0.624(7) 1 calc R U P A 1
C3' C 0.6152(4) 0.33246(19) 0.6710(4) 0.091(2) Uani 0.624(7) 1 d D . P A 2
C4' C 0.6259(11) 0.3751(6) 0.6498(19) 2.0(11) Uiso 0.376(7) 1 d D . P A 2
H4'A H 0.5847 0.3902 0.6075 2.400 Uiso 0.376(7) 1 calc R U P A 2
C5' C 0.6962(11) 0.3958(6) 0.690(2) 0.182(15) Uiso 0.376(7) 1 d D . P A 2
H5'A H 0.7021 0.4256 0.6796 0.219 Uiso 0.376(7) 1 calc R U P A 2
C6' C 0.7590(4) 0.37182(18) 0.7466(4) 0.083(2) Uani 0.624(7) 1 d D . P A 2
C7' C 0.7457(9) 0.3314(5) 0.7747(14) 0.099(7) Uiso 0.376(7) 1 d D . P A 2
H7'A H 0.7855 0.3171 0.8205 0.119 Uiso 0.376(7) 1 calc R U P A 2
C8' C 0.6737(10) 0.3108(6) 0.7363(16) 0.132(10) Uiso 0.376(7) 1 d D . P A 2
H8'A H 0.6650 0.2825 0.7547 0.158 Uiso 0.376(7) 1 calc R U P A 2
C9 C 0.8391(4) 0.3923(2) 0.7867(4) 0.0534(15) Uani 1 1 d . . . . .
C10 C 0.3856(4) 0.23346(17) 0.6477(4) 0.065(2) Uani 1 1 d . . . . .
C11 C 0.3904(4) 0.21186(16) 0.7146(4) 0.0576(17) Uani 1 1 d . . . . .
C12 C 0.3988(3) 0.18568(15) 0.7957(3) 0.0476(14) Uani 1 1 d . . . . .
C13 C 0.4178(3) 0.14233(15) 0.7925(3) 0.0397(12) Uani 1 1 d . . . . .
H13 H 0.4207 0.1296 0.7366 0.048 Uiso 1 1 calc R U . . .
C14 C 0.4324(3) 0.11825(15) 0.8718(3) 0.0399(12) Uani 1 1 d . . . . .
H14 H 0.4441 0.0885 0.8695 0.048 Uiso 1 1 calc R U . . .
C15 C 0.4304(3) 0.13580(15) 0.9531(3) 0.0403(13) Uani 1 1 d . . . . .
C16 C 0.4089(4) 0.17827(17) 0.9552(4) 0.0574(16) Uani 1 1 d . . . . .
H16 H 0.4051 0.1903 1.0115 0.069 Uiso 1 1 calc R U . . .
C17 C 0.3928(4) 0.20351(17) 0.8788(4) 0.0619(18) Uani 1 1 d . . . . .
H17 H 0.3778 0.2327 0.8815 0.074 Uiso 1 1 calc R U . . .
C18 C 0.4491(4) 0.11096(17) 1.0418(3) 0.0499(15) Uani 1 1 d . . . . .
C19 C 0.3269(4) 0.29794(17) 0.5211(3) 0.0555(16) Uani 1 1 d . . . . .
C20 C 0.2851(4) 0.32759(17) 0.4872(3) 0.0518(15) Uani 1 1 d . . . . .
C21 C 0.2391(3) 0.36405(15) 0.4499(3) 0.0433(14) Uani 1 1 d . . . . .
C22 C 0.1748(3) 0.37553(15) 0.4806(3) 0.0408(13) Uani 1 1 d . . . . .
H22 H 0.1609 0.3584 0.5255 0.049 Uiso 1 1 calc R U . . .
C23 C 0.1309(3) 0.41197(14) 0.4456(3) 0.0363(12) Uani 1 1 d . . . . .
H23 H 0.0879 0.4200 0.4676 0.044 Uiso 1 1 calc R U . . .
C24 C 0.1498(3) 0.43650(14) 0.3787(3) 0.0330(11) Uani 1 1 d . . . . .
C25 C 0.2145(3) 0.42510(16) 0.3483(3) 0.0408(12) Uani 1 1 d . . . . .
H25 H 0.2279 0.4422 0.3030 0.049 Uiso 1 1 calc R U . . .
C26 C 0.2597(3) 0.38905(17) 0.3837(3) 0.0470(13) Uani 1 1 d . . . . .
H26 H 0.3036 0.3816 0.3630 0.056 Uiso 1 1 calc R U . . .
C27 C 0.0995(3) 0.47370(14) 0.3355(3) 0.0342(11) Uani 1 1 d . . . . .
O50 O 0.9803(12) 0.2979(2) 0.7351(11) 0.086(6) Uani 0.5 1 d D . P . .
N50 N 0.8836(13) 0.2430(7) 0.7334(10) 0.31(3) Uani 0.5 1 d D . P . .
C50 C 0.9287(10) 0.2788(4) 0.7720(10) 0.098(6) Uani 0.5 1 d D . P . .
H50A H 0.9224 0.2902 0.8276 0.118 Uiso 0.5 1 calc R U P . .
C51 C 0.8366(12) 0.2234(11) 0.7761(14) 0.26(2) Uani 0.5 1 d D . P . .
H51A H 0.8116 0.1985 0.7397 0.390 Uiso 0.5 1 calc R U P . .
H51B H 0.7963 0.2436 0.7828 0.390 Uiso 0.5 1 calc R U P . .
H51C H 0.8676 0.2137 0.8369 0.390 Uiso 0.5 1 calc R U P . .
O1W O 0.2328(7) 0.5534(4) 0.4402(7) 0.206(4) Uani 1 1 d . . . . .
O2W O 0.7382(4) 0.4928(3) 0.8383(7) 0.169(4) Uani 1 1 d . . . . .
C52 C 0.883(2) 0.2307(8) 0.6438(18) 0.69(5) Uani 1 1 d D . . . .
H52A H 0.8520 0.2043 0.6268 1.033 Uiso 1 1 calc R U . . .
H52B H 0.9367 0.2255 0.6417 1.033 Uiso 1 1 calc R U . . .
H52C H 0.8595 0.2537 0.6007 1.033 Uiso 1 1 calc R U . . .

loop_
_atom_site_aniso_label
_atom_site_aniso_U_11
_atom_site_aniso_U_22
_atom_site_aniso_U_33
_atom_site_aniso_U_23
_atom_site_aniso_U_13
_atom_site_aniso_U_12
Mn1 0.0809(9) 0.0246(6) 0.0260(5) 0.000 0.0281(5) 0.000
Mn2 0.0537(5) 0.0261(4) 0.0128(4) -0.0052(3) 0.0110(3) -0.0067(3)
P1 0.0917(13) 0.0291(8) 0.0415(8) 0.0143(6) -0.0149(8) 0.0014(8)
F1 0.062(2) 0.0251(18) 0.0186(16) 0.000 0.0177(16) 0.000
O1 0.087(3) 0.061(3) 0.069(3) 0.014(2) 0.041(3) -0.005(3)
O2 0.075(3) 0.046(2) 0.039(2) -0.0027(17) 0.0156(19) -0.006(2)
O3 0.064(2) 0.0287(18) 0.0189(14) 0.0063(13) 0.0124(15) 0.0157(16)
O4 0.099(3) 0.060(3) 0.040(2) 0.0029(19) 0.024(2) 0.032(2)
O5 0.059(2) 0.0338(18) 0.0183(15) 0.0013(13) 0.0145(15) 0.0063(16)
O6 0.070(2) 0.047(2) 0.0215(16) 0.0178(15) 0.0178(16) 0.0196(18)
O7 0.068(2) 0.0335(18) 0.0196(15) -0.0041(13) 0.0132(15) -0.0089(16)
C1 0.094(5) 0.042(3) 0.045(3) 0.017(3) -0.003(3) -0.004(4)
C2 0.088(5) 0.040(3) 0.067(4) 0.022(3) -0.006(4) -0.007(4)
C3 0.112(5) 0.059(4) 0.089(5) 0.024(3) 0.005(4) -0.009(4)
C4 0.052(5) 0.045(5) 0.020(4) -0.003(3) -0.006(3) -0.004(4)
C5 0.037(4) 0.057(5) 0.016(3) -0.004(3) 0.006(3) -0.002(4)
C6 0.120(5) 0.054(3) 0.070(4) 0.014(3) 0.020(4) -0.013(3)
C7 0.092(7) 0.031(4) 0.044(5) -0.001(4) 0.036(5) -0.016(5)
C8 0.087(7) 0.035(5) 0.048(5) -0.012(4) 0.035(5) -0.005(5)
C3' 0.112(5) 0.059(4) 0.089(5) 0.024(3) 0.005(4) -0.009(4)
C6' 0.120(5) 0.054(3) 0.070(4) 0.014(3) 0.020(4) -0.013(3)
C9 0.068(4) 0.052(4) 0.045(3) 0.017(3) 0.023(3) 0.002(3)
C10 0.100(5) 0.027(3) 0.040(3) 0.008(2) -0.028(3) -0.006(3)
C11 0.085(4) 0.028(3) 0.035(3) 0.009(2) -0.023(3) -0.010(3)
C12 0.063(3) 0.027(3) 0.033(3) 0.010(2) -0.018(2) 0.001(2)
C13 0.060(3) 0.027(2) 0.021(2) 0.0047(19) -0.007(2) 0.001(2)
C14 0.063(3) 0.021(2) 0.031(3) 0.007(2) 0.006(2) 0.009(2)
C15 0.064(3) 0.023(2) 0.025(2) -0.0029(19) -0.002(2) 0.012(2)
C16 0.097(5) 0.033(3) 0.033(3) -0.004(2) 0.003(3) 0.020(3)
C17 0.101(5) 0.025(3) 0.042(3) 0.006(2) -0.010(3) 0.020(3)
C18 0.090(4) 0.030(3) 0.028(3) -0.001(2) 0.012(3) 0.013(3)
C19 0.095(5) 0.031(3) 0.027(3) 0.008(2) -0.004(3) 0.005(3)
C20 0.083(4) 0.036(3) 0.025(2) 0.008(2) -0.005(3) 0.002(3)
C21 0.071(4) 0.029(3) 0.020(2) 0.010(2) -0.004(2) 0.002(2)
C22 0.074(4) 0.026(2) 0.015(2) 0.0079(19) 0.002(2) -0.008(3)
C23 0.062(3) 0.029(2) 0.016(2) -0.0028(18) 0.007(2) -0.009(2)
C24 0.055(3) 0.027(2) 0.0114(19) 0.0009(18) -0.001(2) -0.003(2)
C25 0.052(3) 0.039(3) 0.028(2) 0.016(2) 0.006(2) 0.005(2)
C26 0.056(3) 0.045(3) 0.035(3) 0.015(2) 0.005(2) 0.008(3)
C27 0.057(3) 0.029(2) 0.014(2) -0.0019(18) 0.006(2) -0.006(2)
O50 0.19(2) 0.026(3) 0.036(10) -0.001(4) 0.017(10) -0.006(7)
N50 0.61(7) 0.29(4) 0.049(10) 0.085(17) 0.13(2) 0.17(4)
C50 0.180(18) 0.039(8) 0.072(10) -0.025(7) 0.031(11) -0.053(10)
C51 0.078(14) 0.60(7) 0.100(16) 0.13(3) 0.024(12) -0.06(3)
O1W 0.236(11) 0.198(10) 0.184(9) 0.067(8) 0.061(8) -0.030(8)
O2W 0.099(5) 0.125(6) 0.265(10) -0.030(6) 0.023(6) 0.023(4)
C52 0.65(8) 0.20(3) 0.94(11) 0.20(5) -0.24(7) -0.18(4)

loop_
_atom_type_symbol
_atom_type_description
_atom_type_scat_dispersion_real
_atom_type_scat_dispersion_imag
_atom_type_scat_source
C C 0.0033 0.0016 'International Tables Vol C Tables 4.2.6.8 and 6.1.1.4'
H H 0.0000 0.0000 'International Tables Vol C Tables 4.2.6.8 and 6.1.1.4'
O O 0.0106 0.0060 'International Tables Vol C Tables 4.2.6.8 and 6.1.1.4'
P P 0.1023 0.0942 'International Tables Vol C Tables 4.2.6.8 and 6.1.1.4'
Mn Mn 0.3368 0.7283 'International Tables Vol C Tables 4.2.6.8 and 6.1.1.4'
N N 0.0061 0.0033 'International Tables Vol C Tables 4.2.6.8 and 6.1.1.4'
F F 0.0171 0.0103 'International Tables Vol C Tables 4.2.6.8 and 6.1.1.4'

loop_
_geom_angle_atom_site_label_1
_geom_angle_atom_site_label_2
_geom_angle_atom_site_label_3
_geom_angle
_geom_angle_site_symmetry_1
_geom_angle_site_symmetry_3
F1 Mn1 O1 90.21(12) . 2_756
F1 Mn1 O1 90.21(12) . .
O1 Mn1 O1 179.6(2) 2_756 .
F1 Mn1 O4 85.65(11) . 7_657
O1 Mn1 O4 90.83(18) 2_756 7_657
O1 Mn1 O4 89.20(18) . 7_657
F1 Mn1 O4 85.65(11) . 8
O1 Mn1 O4 89.20(18) 2_756 8
O1 Mn1 O4 90.83(18) . 8
O4 Mn1 O4 171.3(2) 7_657 8
F1 Mn1 O50 170.5(4) . 2_756
O1 Mn1 O50 84.3(7) 2_756 2_756
O1 Mn1 O50 95.3(7) . 2_756
O4 Mn1 O50 86.7(3) 7_657 2_756
O4 Mn1 O50 102.0(3) 8 2_756
F1 Mn1 O50 170.5(4) . .
O1 Mn1 O50 95.3(7) 2_756 .
O1 Mn1 O50 84.3(7) . .
O4 Mn1 O50 102.0(3) 7_657 .
O4 Mn1 O50 86.7(3) 8 .
O50 Mn1 O50 19.0(8) 2_756 .
F1 Mn2 O6 91.97(11) . 6_666
F1 Mn2 O5 91.55(11) . 5_666
O6 Mn2 O5 87.90(13) 6_666 5_666
F1 Mn2 O2 95.38(12) . 2_756
O6 Mn2 O2 87.81(14) 6_666 2_756
O5 Mn2 O2 171.97(14) 5_666 2_756
F1 Mn2 O7 176.52(12) . .
O6 Mn2 O7 86.88(12) 6_666 .
O5 Mn2 O7 85.13(13) 5_666 .
O2 Mn2 O7 87.86(14) 2_756 .
F1 Mn2 O3 91.94(10) . 8
O6 Mn2 O3 174.81(12) 6_666 8
O5 Mn2 O3 88.59(13) 5_666 8
O2 Mn2 O3 95.21(14) 2_756 8
O7 Mn2 O3 89.01(11) . 8
C10 P1 C1 99.9(3) . .
C10 P1 C19 103.5(3) . .
C1 P1 C19 99.4(3) . .
Mn2 F1 Mn2 122.44(17) . 2_756
Mn2 F1 Mn1 118.78(8) . .
Mn2 F1 Mn1 118.78(8) 2_756 .
C9 O1 Mn1 135.8(4) . .
C9 O2 Mn2 124.7(4) . 2_756
C18 O3 Mn2 131.4(3) . 8_456
C18 O4 Mn1 129.9(4) . 7_657
C27 O5 Mn2 134.7(3) . 5_666
C27 O6 Mn2 136.5(3) . 6_465
C2 C1 P1 173.9(7) . .
C1 C2 C3 176.4(8) . .
C4 C3 C8 120.5(6) . .
C4 C3 C2 119.5(7) . .
C8 C3 C2 120.0(6) . .
C3 C4 C5 119.4(7) . .
C3 C4 H4A 120.3 . .
C5 C4 H4A 120.3 . .
C6 C5 C4 121.3(6) . .
C6 C5 H5A 119.3 . .
C4 C5 H5A 119.3 . .
C5 C6 C7 120.0(6) . .
C5 C6 C9 122.6(6) . .
C7 C6 C9 117.4(6) . .
C8 C7 C6 119.4(7) . .
C8 C7 H7A 120.3 . .
C6 C7 H7A 120.3 . .
C7 C8 C3 119.3(6) . .
C7 C8 H8A 120.4 . .
C3 C8 H8A 120.4 . .
C5' C4' H4'A 119.8 . .
C4' C5' H5'A 120.6 . .
C8' C7' H7'A 119.8 . .
C7' C8' H8'A 120.4 . .
O2 C9 O1 124.8(6) . .
O2 C9 C6 120.8(6) . .
O1 C9 C6 114.4(6) . .
C11 C10 P1 165.3(7) . .
C10 C11 C12 178.2(8) . .
C13 C12 C17 119.5(4) . .
C13 C12 C11 118.9(5) . .
C17 C12 C11 121.6(5) . .
C14 C13 C12 118.9(5) . .
C14 C13 H13 120.5 . .
C12 C13 H13 120.5 . .
C15 C14 C13 121.8(5) . .
C15 C14 H14 119.1 . .
C13 C14 H14 119.1 . .
C14 C15 C16 118.9(4) . .
C14 C15 C18 123.3(4) . .
C16 C15 C18 117.7(4) . .
C17 C16 C15 121.7(5) . .
C17 C16 H16 119.1 . .
C15 C16 H16 119.1 . .
C16 C17 C12 119.0(5) . .
C16 C17 H17 120.5 . .
C12 C17 H17 120.5 . .
O4 C18 O3 125.1(4) . .
O4 C18 C15 118.0(5) . .
O3 C18 C15 116.9(4) . .
C20 C19 P1 165.3(6) . .
C19 C20 C21 176.9(6) . .
C22 C21 C26 120.1(4) . .
C22 C21 C20 120.4(5) . .
C26 C21 C20 119.5(6) . .
C23 C22 C21 120.3(4) . .
C23 C22 H22 119.9 . .
C21 C22 H22 119.9 . .
C24 C23 C22 120.1(5) . .
C24 C23 H23 119.9 . .
C22 C23 H23 119.9 . .
C23 C24 C25 119.6(4) . .
C23 C24 C27 120.5(5) . .
C25 C24 C27 119.9(4) . .
C26 C25 C24 121.0(5) . .
C26 C25 H25 119.5 . .
C24 C25 H25 119.5 . .
C25 C26 C21 119.0(5) . .
C25 C26 H26 120.5 . .
C21 C26 H26 120.5 . .
O6 C27 O5 125.4(4) . .
O6 C27 C24 117.5(4) . .
O5 C27 C24 117.1(4) . .
O50 O50 C50 113(4) 2_756 .
O50 O50 C50 44(3) 2_756 2_756
C50 O50 C50 128.8(12) . 2_756
O50 O50 Mn1 80.5(4) 2_756 .
C50 O50 Mn1 120.2(12) . .
C50 O50 Mn1 102.5(11) 2_756 .
C51 N50 C50 121.5(14) . .
C51 N50 C52 120.4(16) . .
C50 N50 C52 117.9(14) . .
O50 C50 N50 123.8(13) . .
O50 C50 O50 22.1(9) . 2_756
N50 C50 O50 132.3(14) . 2_756
O50 C50 H50A 118.1 . .
N50 C50 H50A 118.1 . .
O50 C50 H50A 105.6 2_756 .
N50 C51 H51A 109.5 . .
N50 C51 H51B 109.5 . .
H51A C51 H51B 109.5 . .
N50 C51 H51C 109.5 . .
H51A C51 H51C 109.5 . .
H51B C51 H51C 109.5 . .
N50 C52 H52A 109.5 . .
N50 C52 H52B 109.5 . .
H52A C52 H52B 109.5 . .
N50 C52 H52C 109.5 . .
H52A C52 H52C 109.5 . .
H52B C52 H52C 109.5 . .

loop_
_geom_bond_atom_site_label_1
_geom_bond_atom_site_label_2
_geom_bond_distance
_geom_bond_site_symmetry_2
Mn1 F1 2.110(4) .
Mn1 O1 2.118(4) 2_756
Mn1 O1 2.118(4) .
Mn1 O4 2.138(4) 7_657
Mn1 O4 2.138(4) 8
Mn1 O50 2.178(8) 2_756
Mn1 O50 2.178(8) .
Mn2 F1 2.0702(18) .
Mn2 O6 2.164(3) 6_666
Mn2 O5 2.185(3) 5_666
Mn2 O2 2.192(4) 2_756
Mn2 O7 2.209(3) .
Mn2 O3 2.214(3) 8
P1 C10 1.755(7) .
P1 C1 1.767(7) .
P1 C19 1.771(6) .
F1 Mn2 2.0703(18) 2_756
O1 C9 1.282(7) .
O2 C9 1.201(7) .
O2 Mn2 2.192(4) 2_756
O3 C18 1.273(6) .
O3 Mn2 2.214(3) 8_456
O4 C18 1.267(6) .
O4 Mn1 2.138(4) 7_657
O5 C27 1.278(6) .
O5 Mn2 2.185(3) 5_666
O6 C27 1.243(5) .
O6 Mn2 2.164(3) 6_465
C1 C2 1.185(9) .
C2 C3 1.458(9) .
C3 C4 1.354(9) .
C3 C8 1.436(10) .
C4 C5 1.405(10) .
C4 H4A 0.9500 .
C5 C6 1.357(9) .
C5 H5A 0.9500 .
C6 C7 1.418(9) .
C6 C9 1.523(9) .
C7 C8 1.379(11) .
C7 H7A 0.9500 .
C8 H8A 0.9500 .
C4' C5' 1.387(18) .
C4' H4'A 0.9500 .
C5' H5'A 0.9500 .
C7' C8' 1.402(16) .
C7' H7'A 0.9500 .
C8' H8'A 0.9500 .
C10 C11 1.200(8) .
C11 C12 1.447(7) .
C12 C13 1.394(7) .
C12 C17 1.408(8) .
C13 C14 1.377(6) .
C13 H13 0.9500 .
C14 C15 1.359(7) .
C14 H14 0.9500 .
C15 C16 1.378(7) .
C15 C18 1.504(7) .
C16 C17 1.362(7) .
C16 H16 0.9500 .
C17 H17 0.9500 .
C19 C20 1.205(7) .
C20 C21 1.419(7) .
C21 C22 1.398(8) .
C21 C26 1.398(7) .
C22 C23 1.394(7) .
C22 H22 0.9500 .
C23 C24 1.384(6) .
C23 H23 0.9500 .
C24 C25 1.401(7) .
C24 C27 1.496(6) .
C25 C26 1.395(7) .
C25 H25 0.9500 .
C26 H26 0.9500 .
O50 O50 0.72(3) 2_756
O50 C50 1.34(2) .
O50 C50 1.76(3) 2_756
N50 C51 1.339(16) .
N50 C50 1.402(19) .
N50 C52 1.41(2) .
C50 O50 1.76(3) 2_756
C50 H50A 0.9500 .
C51 H51A 0.9800 .
C51 H51B 0.9800 .
C51 H51C 0.9800 .
C52 H52A 0.9800 .
C52 H52B 0.9800 .
C52 H52C 0.9800 .
